data_7719579
loop_
_publ_author_name
'Andrews, Thomas S.'
'Robertson, Craig'
'Meijer, Anthony J. H. M.'
'Thomas, Jim A.'

_publ_section_title
;
 Investigating the DNA binding properties of two new Ru<sup>II</sup>(dppz)
 complexes incorporating the facially coordinated ligands
 tris(pyridin-2-yl)methylamine and di(pyridin-2-yl)methylamine.
;
_journal_issue 38
_journal_name_full 'Dalton transactions (Cambridge, England : 2003)'
_journal_page_first 14587
_journal_page_last 14596
_journal_paper_doi 10.1039/d5dt01159k
_journal_volume 54
_journal_year 2025
_chemical_formula_moiety 'C34 H26 N8 Ru, 2(F6 P), 0.5[CH3NO2]'
_chemical_formula_sum 'C34.5 H27.5 F12 N8.5 O P2 Ru'
_chemical_formula_weight 968.16
_space_group_crystal_system monoclinic
_space_group_IT_number 14
_space_group_name_Hall '-P 2ybc'
_space_group_name_H-M_alt 'P 1 21/c 1'
_atom_sites_solution_hydrogens geom
_atom_sites_solution_primary dual
_audit_creation_date 2025-08-27
_audit_creation_method
;
Olex2 1.5
(compiled 2025.07.13 svn.rb7424aed for OlexSys, GUI svn.r7314)
;
_audit_update_record
;
2025-09-05 deposited with the CCDC.	2025-09-08 downloaded from the CCDC.
;
_cell_angle_alpha 90
_cell_angle_beta 105.450(15)
_cell_angle_gamma 90
_cell_formula_units_Z 8
_cell_length_a 18.11(3)
_cell_length_b 13.85(2)
_cell_length_c 31.10(5)
_cell_measurement_reflns_used 391
_cell_measurement_temperature 100
_cell_measurement_theta_max 10.820
_cell_measurement_theta_min 2.366
_cell_volume 7519(2)
_computing_cell_refinement 'SAINT v8.37A (Bruker, 2015)'
_computing_data_reduction 'SAINT v8.37A (Bruker, 2015)'
_computing_molecular_graphics 'Olex2 1.5 (Dolomanov et al., 2009)'
_computing_publication_material 'Olex2 1.5 (Dolomanov et al., 2009)'
_computing_structure_refinement 'XL  (Sheldrick, 2008)'
_computing_structure_solution 'SHELXT 2014/5 (Sheldrick, 2014)'
_diffrn_ambient_temperature 100
_diffrn_measured_fraction_theta_full 0.997
_diffrn_measured_fraction_theta_max 0.997
_diffrn_measurement_device_type 'Bruker APEX-II CCD'
_diffrn_measurement_method '\f and \w scans'
_diffrn_radiation_type MoK\a
_diffrn_radiation_wavelength 0.71073
_diffrn_reflns_av_R_equivalents 0.2943
_diffrn_reflns_av_unetI/netI 0.1606
_diffrn_reflns_Laue_measured_fraction_full 0.997
_diffrn_reflns_Laue_measured_fraction_max 0.997
_diffrn_reflns_limit_h_max 13
_diffrn_reflns_limit_h_min -14
_diffrn_reflns_limit_k_max 10
_diffrn_reflns_limit_k_min -10
_diffrn_reflns_limit_l_max 23
_diffrn_reflns_limit_l_min -24
_diffrn_reflns_number 23454
_diffrn_reflns_point_group_measured_fraction_full 0.997
_diffrn_reflns_point_group_measured_fraction_max 0.997
_diffrn_reflns_theta_full 16.009
_diffrn_reflns_theta_max 16.009
_diffrn_reflns_theta_min 1.166
_diffrn_source_current 30.0
_diffrn_source_power 1.5
_diffrn_source_voltage 50.0
_diffrn_standards_number 0
_exptl_absorpt_coefficient_mu 0.605
_exptl_absorpt_correction_T_max 0.7438
_exptl_absorpt_correction_T_min 0.5993
_exptl_absorpt_correction_type multi-scan
_exptl_absorpt_process_details
'SADABS-2014/5 (Bruker,2014/5) was used for absorption correction. wR2(int) was 0.0968 before and 0.0668 after correction. The Ratio of minimum to maximum transmission is 0.8057. The \l/2 correction factor is 0.00150.'
_exptl_crystal_colour 'dark orange'
_exptl_crystal_colour_modifier dark
_exptl_crystal_colour_primary orange
_exptl_crystal_density_diffrn 1.710
_exptl_crystal_description plate
_exptl_crystal_F_000 3872
_exptl_crystal_size_max 0.2
_exptl_crystal_size_mid 0.1
_exptl_crystal_size_min 0.05
_refine_diff_density_max 1.961
_refine_diff_density_min -0.594
_refine_diff_density_rms 0.164
_refine_ls_extinction_method none
_refine_ls_goodness_of_fit_ref 1.528
_refine_ls_hydrogen_treatment constr
_refine_ls_matrix_type full
_refine_ls_number_parameters 848
_refine_ls_number_reflns 3667
_refine_ls_number_restraints 1320
_refine_ls_restrained_S_all 1.287
_refine_ls_R_factor_all 0.3047
_refine_ls_R_factor_gt 0.1753
_refine_ls_shift/su_max 0.000
_refine_ls_shift/su_mean 0.000
_refine_ls_structure_factor_coef Fsqd
_refine_ls_weighting_details 'w=1/[\s^2^(Fo^2^)+(0.2000P)^2^] where P=(Fo^2^+2Fc^2^)/3'
_refine_ls_weighting_scheme calc
_refine_ls_wR_factor_gt 0.4219
_refine_ls_wR_factor_ref 0.4967
_reflns_Friedel_coverage 0.000
_reflns_number_gt 1464
_reflns_number_total 3667
_reflns_threshold_expression 'I > 2\s(I)'
_cod_data_source_file d5dt01159k2.cif
_cod_data_source_block iaj667s_0m
_cod_original_cell_volume 7520(20)
_cod_original_formula_sum 'C34.50 H27.50 F12 N8.50 O P2 Ru'
_cod_database_code 7719579
_shelx_shelxl_version_number 2019/1
_shelx_space_group_comment
;
The symmetry employed for this shelxl refinement is uniquely defined
by the following loop, which should always be used as a source of
symmetry information in preference to the above space-group names.
They are only intended as comments.
;
_shelx_estimated_absorpt_t_max 0.970
_shelx_estimated_absorpt_t_min 0.889
_olex2_refinement_description
;
1. Fixed Uiso
 At 1.2 times of:
  All C(H) groups, All N(H,H) groups
2. Restrained distances
 Ru1B-C33B
 2.7 with sigma of 0.02
 P2-F3 \\sim P2-F1 \\sim P2-F5 \\sim P2-F7 \\sim P2-F10 \\sim P2-F11
 with sigma of 0.02
 F3-F1 \\sim F3-F7 \\sim F3-F10 \\sim F3-F11 \\sim F5-F1 \\sim F5-F7 \\sim
F5-F10 \\sim F5-F11 \\sim F7-F3 ~
 F7-F5 \\sim F1-F5 \\sim F1-F3
 with sigma of 0.04
 F3-F5 \\sim F1-F7 \\sim F11-F10
 with sigma of 0.05
 P1-F2 \\sim P1-F4 \\sim P1-F6 \\sim P1-F8 \\sim P1-F17 \\sim P1-F18
 with sigma of 0.02
 F2-F4 \\sim F2-F8 \\sim F2-F17 \\sim F2-F18 \\sim F6-F4 \\sim F6-F8 \\sim
F6-F17 \\sim F6-F18 \\sim F8-F2 ~
 F8-F6 \\sim F4-F6 \\sim F4-F2
 with sigma of 0.04
 F2-F6 \\sim F4-F8 \\sim F18-F17
 with sigma of 0.05
 P4-F9 \\sim P4-F13 \\sim P4-F15 \\sim P4-F16 \\sim P4-F19 \\sim P4-F1A
 with sigma of 0.02
 F9-F13 \\sim F9-F16 \\sim F9-F19 \\sim F9-F1A \\sim F15-F13 \\sim F15-F16
\\sim F15-F19 \\sim F15-F1A ~
 F16-F9 \\sim F16-F15 \\sim F13-F15 \\sim F13-F9
 with sigma of 0.04
 F9-F15 \\sim F13-F16 \\sim F1A-F19
 with sigma of 0.05
3. Rigid bond restraints
 N6B, C28B, C27B, C26B, C25B, C24B
 with sigma for 1-2 distances of 0.01 and sigma for 1-3 distances of 0.01
 N7A, C33A, C32A, C31A, C30A, C29A
 with sigma for 1-2 distances of 0.01 and sigma for 1-3 distances of 0.01
4. Uiso/Uaniso restraints and constraints
P2 \\sim F1 \\sim F3 \\sim F5 \\sim F7 \\sim F10 \\sim F11: within 2A with
sigma of 0.04 and sigma for terminal atoms of 0.08 within 2A
P1 \\sim F2 \\sim F4 \\sim F6 \\sim F8 \\sim F17 \\sim F18: within 2A with
sigma of 0.04 and sigma for terminal atoms of 0.08 within 2A
P4 \\sim F1A \\sim F9 \\sim F13 \\sim F15 \\sim F16 \\sim F19: within 2A with
sigma of 0.04 and sigma for terminal atoms of 0.08 within 2A
N6B \\sim C24B \\sim C25B \\sim C26B \\sim C27B \\sim C28B: within 2A with
sigma of 0.04 and sigma for terminal atoms of 0.08 within 2A
N7A \\sim C29A \\sim C30A \\sim C31A \\sim C32A \\sim C33A: within 2A with
sigma of 0.04 and sigma for terminal atoms of 0.08 within 2A
5. Rigid body (RIGU) restrains
 All non-hydrogen atoms
 with sigma for 1-2 distances of 0.004 and sigma for 1-3 distances of 0.004
6.a Ternary CH refined with riding coordinates:
 C34A(H34A), C34B(H34B)
6.b Secondary CH2 refined with riding coordinates:
 N8A(H8AA,H8AB), N8B(H8BA,H8BB)
6.c Aromatic/amide H refined with riding coordinates:
 C19A(H19A), C20A(H20A), C21A(H21A), C22A(H22A), C23A(H23A), C3A(H3A),
 C1A(H1A), C2A(H2A), C10A(H10A), C8A(H8A), C9A(H9A), C13A(H13A), C14A(H14A),
 C15A(H15A), C16A(H16A), C27A(H27A), C26A(H26A), C25A(H25A), C24A(H24A),
 C32A(H32A), C29A(H29A), C30A(H30A), C31A(H31A), C32B(H32B), C31B(H31B),
 C30B(H30B), C29B(H29B), C8B(H8B), C9B(H9B), C10B(H10B), C1B(H1B), C2B(H2B),
 C3B(H3B), C9AA(H9AA), C16B(H16B), C14B(H14B), C15B(H15B), C21B(H21B),
 C20B(H20B), C19B(H19B), C23B(H23B), C22B(H22B), C24B(H24B), C27B(H27B),
 C26B(H26B), C25B(H25B)
6.d Fitted hexagon refined as free rotating group:
 N5A(C19A,C20A,C21A,C22A,C23A), C3A(C4A,C5A,N1A,C1A,C2A), C10A(N2A,C6A,C7A,C8A,
 C9A), C12A(C13A,C14A,C15A,C16A,C17A), C28A(C27A,C26A,C25A,C24A,N6A), C32A(C33A,
 N7A,C29A,C30A,C31A), N7B(C33B,C32B,C31B,C30B,C29B), N11B(C6B,C7B,C8B,C9B,C10B),
  C1B(C2B,C3B,C4B,C5B,N1B), C9AA(C16B,C17B,C13B,C14B,C15B), C21B(C20B,C19B,N5B,
 C23B,C22B), C24B(N6B,C28B,C27B,C26B,C25B)
;
_smtbx_masks_void_probe_radius 1.2
_smtbx_masks_void_truncation_radius 1.2
_olex2_exptl_crystal_mounting_method 'MiTiGen microloop in fomblin oil'
_olex2_submission_special_instructions 'No special instructions were received'

loop_
_space_group_symop_operation_xyz
'x, y, z'
'-x, y+1/2, -z+1/2'
'-x, -y, -z'
'x, -y-1/2, z-1/2'

loop_
_atom_site_label
_atom_site_type_symbol
_atom_site_fract_x
_atom_site_fract_y
_atom_site_fract_z
_atom_site_U_iso_or_equiv
_atom_site_adp_type
_atom_site_occupancy
_atom_site_site_symmetry_order
_atom_site_calc_flag
_atom_site_refinement_flags_posn
_atom_site_refinement_flags_adp
_atom_site_refinement_flags_occupancy
_atom_site_disorder_assembly
_atom_site_disorder_group
Ru1A Ru 0.3157(3) 0.2573(4) 0.29533(15) 0.117(2) Uani 1 1 d . . . . .
N3A N 0.437(3) 0.344(4) 0.5096(17) 0.17(2) Uani 1 1 d . . . . .
N4A N 0.563(3) 0.404(3) 0.4792(15) 0.115(14) Uani 1 1 d . . . . .
N5A N 0.347(2) 0.117(2) 0.3033(15) 0.143(11) Uani 1 1 d G . . . .
C19A C 0.400(2) 0.084(3) 0.3415(12) 0.16(2) Uani 1 1 d G . . . .
H19A H 0.417976 0.126154 0.366193 0.197 Uiso 1 1 calc R U . . .
C20A C 0.4259(19) -0.011(4) 0.3436(12) 0.19(3) Uani 1 1 d G . . . .
H20A H 0.461927 -0.033300 0.369686 0.224 Uiso 1 1 calc R U . . .
C21A C 0.399(2) -0.072(2) 0.3074(17) 0.17(2) Uani 1 1 d G . . . .
H21A H 0.417120 -0.136790 0.308845 0.203 Uiso 1 1 calc R U . . .
C22A C 0.347(2) -0.039(3) 0.2692(12) 0.17(2) Uani 1 1 d G . . . .
H22A H 0.328362 -0.080828 0.244511 0.201 Uiso 1 1 calc R U . . .
C23A C 0.3204(19) 0.056(4) 0.2671(11) 0.18(2) Uani 1 1 d G . . . .
H23A H 0.284410 0.078626 0.241016 0.214 Uiso 1 1 calc R U . . .
N8A N 0.270(2) 0.396(3) 0.2817(13) 0.135(9) Uani 1 1 d . . . . .
H8AA H 0.243831 0.414276 0.301425 0.163 Uiso 1 1 calc R U . . .
H8AB H 0.307441 0.440276 0.281715 0.163 Uiso 1 1 calc R U . . .
C3A C 0.304(3) 0.270(3) 0.4482(9) 0.17(3) Uani 1 1 d G . . . .
H3A H 0.304768 0.272871 0.478949 0.202 Uiso 1 1 calc R U . . .
C4A C 0.367(2) 0.299(3) 0.4343(12) 0.16(3) Uani 1 1 d G . . . .
C5A C 0.3649(19) 0.295(3) 0.3894(14) 0.13(2) Uani 1 1 d G . . . .
N1A N 0.300(2) 0.261(3) 0.3584(9) 0.136(10) Uani 1 1 d G . . . .
C1A C 0.2365(18) 0.232(3) 0.3724(12) 0.16(3) Uani 1 1 d G . . . .
H1A H 0.191988 0.208627 0.351208 0.193 Uiso 1 1 calc R U . . .
C2A C 0.238(2) 0.236(3) 0.4173(14) 0.14(2) Uani 1 1 d G . . . .
H2A H 0.195104 0.216127 0.426829 0.162 Uiso 1 1 calc R U . . .
C10A C 0.483(2) 0.330(2) 0.3127(8) 0.090(15) Uani 1 1 d G . . . .
H10A H 0.479937 0.319408 0.282028 0.108 Uiso 1 1 calc R U . . .
N2A N 0.4214(16) 0.307(2) 0.3294(12) 0.128(10) Uani 1 1 d G . . . .
C6A C 0.4260(18) 0.322(2) 0.3742(13) 0.084(13) Uani 1 1 d G . . . .
C7A C 0.492(2) 0.360(3) 0.4023(8) 0.119(18) Uani 1 1 d G . . . .
C8A C 0.5542(17) 0.383(3) 0.3856(11) 0.117(18) Uani 1 1 d G . . . .
H8A H 0.599604 0.409301 0.404832 0.140 Uiso 1 1 calc R U . . .
C9A C 0.5495(17) 0.368(2) 0.3408(12) 0.115(19) Uani 1 1 d G . . . .
H9A H 0.591747 0.383761 0.329377 0.138 Uiso 1 1 calc R U . . .
C11A C 0.433(4) 0.334(5) 0.465(2) 0.16(3) Uani 1 1 d . . . . .
C12A C 0.498(2) 0.372(4) 0.5374(16) 0.21(4) Uani 1 1 d G . . . .
C13A C 0.500(3) 0.375(5) 0.5824(19) 0.37(7) Uani 1 1 d G . . . .
H13A H 0.458497 0.350989 0.592288 0.444 Uiso 1 1 calc R U . . .
C14A C 0.564(3) 0.412(4) 0.6131(11) 0.29(6) Uani 1 1 d G . . . .
H14A H 0.566144 0.414152 0.643885 0.348 Uiso 1 1 calc R U . . .
C15A C 0.626(2) 0.448(3) 0.5987(14) 0.131(18) Uani 1 1 d G . . . .
H15A H 0.669225 0.473169 0.619609 0.157 Uiso 1 1 calc R U . . .
C16A C 0.623(2) 0.445(3) 0.5536(16) 0.21(3) Uani 1 1 d G . . . .
H16A H 0.664657 0.469024 0.543736 0.247 Uiso 1 1 calc R U . . .
C17A C 0.559(3) 0.408(3) 0.5229(10) 0.114(16) Uani 1 1 d G . . . .
C18A C 0.501(4) 0.361(4) 0.4530(19) 0.115(17) Uani 1 1 d . . . . .
C28A C 0.172(3) 0.294(3) 0.2362(15) 0.141(12) Uani 1 1 d G . . . .
C27A C 0.096(3) 0.294(3) 0.2116(12) 0.18(2) Uani 1 1 d G . . . .
H27A H 0.075854 0.346067 0.192064 0.222 Uiso 1 1 calc R U . . .
C26A C 0.0483(17) 0.217(4) 0.2156(13) 0.17(2) Uani 1 1 d G . . . .
H26A H -0.003807 0.217100 0.198765 0.199 Uiso 1 1 calc R U . . .
C25A C 0.077(2) 0.141(3) 0.2442(14) 0.17(2) Uani 1 1 d G . . . .
H25A H 0.044952 0.088794 0.246916 0.208 Uiso 1 1 calc R U . . .
C24A C 0.154(3) 0.142(3) 0.2688(10) 0.126(15) Uani 1 1 d G . . . .
H24A H 0.173374 0.089453 0.288367 0.151 Uiso 1 1 calc R U . . .
N6A N 0.2009(15) 0.218(4) 0.2648(12) 0.140(10) Uani 1 1 d G . . . .
C32A C 0.275(2) 0.366(3) 0.1642(15) 0.168(14) Uani 1 1 d G U . . .
H32A H 0.239181 0.411445 0.147720 0.202 Uiso 1 1 calc R U . . .
C33A C 0.276(2) 0.345(3) 0.2081(15) 0.144(10) Uani 1 1 d G U . . .
N7A N 0.329(2) 0.278(3) 0.2322(9) 0.139(9) Uani 1 1 d G U . . .
C29A C 0.380(2) 0.233(3) 0.2124(14) 0.138(12) Uani 1 1 d G U . . .
H29A H 0.415387 0.187259 0.228850 0.166 Uiso 1 1 calc R U . . .
C30A C 0.378(2) 0.254(3) 0.1685(14) 0.168(14) Uani 1 1 d G U . . .
H30A H 0.413152 0.222809 0.154967 0.202 Uiso 1 1 calc R U . . .
C31A C 0.326(3) 0.320(3) 0.1444(9) 0.181(15) Uani 1 1 d G U . . .
H31A H 0.325050 0.334902 0.114401 0.217 Uiso 1 1 calc R U . . .
C34A C 0.214(3) 0.379(5) 0.2319(17) 0.138(10) Uani 1 1 d . . . . .
H34A H 0.182652 0.436082 0.218139 0.166 Uiso 1 1 calc R U . . .
Ru1B Ru 0.8515(4) 0.2720(5) 0.5016(2) 0.176(3) Uani 1 1 d D . . . .
N3B N 0.489(4) 0.105(4) 0.4521(19) 0.20(2) Uani 1 1 d . . . . .
N4B N 0.519(4) 0.147(5) 0.542(2) 0.21(3) Uani 1 1 d . . . . .
N7B N 0.8930(16) 0.269(2) 0.4445(13) 0.141(10) Uani 1 1 d G . . . .
C33B C 0.956(2) 0.210(3) 0.4619(12) 0.183(13) Uani 1 1 d DG . . . .
C32B C 1.0174(19) 0.211(3) 0.4426(14) 0.22(3) Uani 1 1 d G . . . .
H32B H 1.060771 0.170917 0.454438 0.258 Uiso 1 1 calc R U . . .
C31B C 1.015(3) 0.269(4) 0.4059(15) 0.20(3) Uani 1 1 d G . . . .
H31B H 1.056535 0.269474 0.392719 0.238 Uiso 1 1 calc R U . . .
C30B C 0.951(3) 0.327(3) 0.3885(14) 0.31(6) Uani 1 1 d G . . . .
H30B H 0.949681 0.367421 0.363470 0.367 Uiso 1 1 calc R U . . .
C29B C 0.890(2) 0.327(3) 0.4078(14) 0.18(2) Uani 1 1 d G . . . .
H29B H 0.847062 0.366811 0.395941 0.211 Uiso 1 1 calc R U . . .
N8B N 0.905(3) 0.127(4) 0.5109(16) 0.175(11) Uani 1 1 d . . . . .
H8BA H 0.902462 0.097809 0.536704 0.210 Uiso 1 1 calc R U . . .
H8BB H 0.886078 0.086585 0.487326 0.210 Uiso 1 1 calc R U . . .
N11B N 0.781(3) 0.254(3) 0.5425(15) 0.163(11) Uani 1 1 d G . . . .
C6B C 0.709(3) 0.216(3) 0.5228(10) 0.124(15) Uani 1 1 d G . . . .
C7B C 0.659(2) 0.196(3) 0.5487(17) 0.20(3) Uani 1 1 d G . . . .
C8B C 0.681(3) 0.215(3) 0.5942(16) 0.131(16) Uani 1 1 d G . . . .
H8B H 0.646200 0.202230 0.611883 0.158 Uiso 1 1 calc R U . . .
C9B C 0.753(3) 0.253(3) 0.6139(10) 0.24(4) Uani 1 1 d G . . . .
H9B H 0.767605 0.266180 0.645041 0.293 Uiso 1 1 calc R U . . .
C10B C 0.803(2) 0.272(3) 0.5881(16) 0.15(2) Uani 1 1 d G . . . .
H10B H 0.852096 0.298426 0.601542 0.183 Uiso 1 1 calc R U . . .
C1B C 0.746(2) 0.203(3) 0.4127(16) 0.18(2) Uani 1 1 d G . . . .
H1B H 0.789158 0.215177 0.401711 0.211 Uiso 1 1 calc R U . . .
C2B C 0.679(3) 0.166(3) 0.3843(10) 0.148(19) Uani 1 1 d G . . . .
H2B H 0.676669 0.153512 0.353943 0.178 Uiso 1 1 calc R U . . .
C3B C 0.616(2) 0.148(3) 0.4004(16) 0.16(2) Uani 1 1 d G . . . .
H3B H 0.570127 0.122884 0.380972 0.196 Uiso 1 1 calc R U . . .
C4B C 0.619(2) 0.166(3) 0.4448(18) 0.126(14) Uani 1 1 d G . . . .
C5B C 0.686(3) 0.203(2) 0.4732(10) 0.131(15) Uani 1 1 d G . . . .
N1B N 0.749(2) 0.221(2) 0.4571(14) 0.155(11) Uani 1 1 d G . . . .
C9AA C 0.324(3) 0.064(4) 0.521(2) 0.20(3) Uani 1 1 d G . . . .
H9AA H 0.286544 0.056915 0.537063 0.243 Uiso 1 1 calc R U . . .
C16B C 0.395(4) 0.105(4) 0.5416(14) 0.26(4) Uani 1 1 d G . . . .
H16B H 0.405346 0.126221 0.571640 0.313 Uiso 1 1 calc R U . . .
C17B C 0.450(2) 0.115(4) 0.518(2) 0.18(2) Uani 1 1 d G . . . .
C13B C 0.434(3) 0.083(4) 0.474(2) 0.22(3) Uani 1 1 d G . . . .
C14B C 0.364(4) 0.042(4) 0.4537(14) 0.32(6) Uani 1 1 d G . . . .
H14B H 0.353172 0.020875 0.423612 0.390 Uiso 1 1 calc R U . . .
C15B C 0.309(3) 0.032(3) 0.477(2) 0.19(2) Uani 1 1 d G . . . .
H15B H 0.260457 0.004242 0.463047 0.226 Uiso 1 1 calc R U . . .
C12B C 0.577(4) 0.141(4) 0.478(3) 0.147(17) Uani 1 1 d . . . . .
C18B C 0.572(4) 0.156(4) 0.520(3) 0.155(19) Uani 1 1 d . . . . .
C21B C 0.809(4) 0.615(2) 0.4805(14) 0.21(3) Uani 1 1 d G . . . .
H21B H 0.801558 0.682450 0.475821 0.246 Uiso 1 1 calc R U . . .
C20B C 0.746(2) 0.555(4) 0.4763(14) 0.18(2) Uani 1 1 d G . . . .
H20B H 0.695470 0.581388 0.468803 0.214 Uiso 1 1 calc R U . . .
C19B C 0.756(3) 0.456(4) 0.4832(14) 0.22(3) Uani 1 1 d G . . . .
H19B H 0.712998 0.415049 0.480364 0.259 Uiso 1 1 calc R U . . .
N5B N 0.829(4) 0.417(2) 0.4942(12) 0.157(11) Uani 1 1 d G . . . .
C23B C 0.893(2) 0.477(4) 0.4984(14) 0.21(3) Uani 1 1 d G . . . .
H23B H 0.942703 0.450829 0.505962 0.251 Uiso 1 1 calc R U . . .
C22B C 0.882(3) 0.576(4) 0.4916(15) 0.20(3) Uani 1 1 d G . . . .
H22B H 0.925177 0.617169 0.494401 0.238 Uiso 1 1 calc R U . . .
C24B C 0.976(3) 0.374(3) 0.5845(19) 0.174(15) Uani 1 1 d G U . . .
H24B H 0.942987 0.425314 0.587850 0.209 Uiso 1 1 calc R U . . .
N6B N 0.951(2) 0.306(4) 0.5508(14) 0.172(11) Uani 1 1 d G U . . .
C28B C 0.999(4) 0.231(3) 0.5459(13) 0.180(12) Uani 1 1 d G U . . .
C27B C 1.072(3) 0.224(3) 0.575(2) 0.196(16) Uani 1 1 d G U . . .
H27B H 1.104847 0.172724 0.571280 0.235 Uiso 1 1 calc R U . . .
C26B C 1.097(2) 0.292(5) 0.6083(15) 0.210(17) Uani 1 1 d G U . . .
H26B H 1.146978 0.286918 0.627971 0.251 Uiso 1 1 calc R U . . .
C25B C 1.049(4) 0.367(3) 0.6132(13) 0.193(16) Uani 1 1 d G U . . .
H25B H 1.066050 0.413214 0.636256 0.232 Uiso 1 1 calc R U . . .
C34B C 0.984(4) 0.162(5) 0.513(2) 0.182(11) Uani 1 1 d . . . . .
H34B H 1.024138 0.110658 0.516406 0.219 Uiso 1 1 calc R U . . .
P1 P 0.3924(15) 0.626(2) 0.2522(8) 0.277(12) Uani 1 1 d D U . . .
F2 F 0.447(2) 0.618(3) 0.2220(12) 0.285(14) Uani 1 1 d D U . . .
F4 F 0.453(2) 0.680(4) 0.2878(12) 0.280(14) Uani 1 1 d D U . . .
F6 F 0.336(2) 0.636(3) 0.2814(12) 0.295(14) Uani 1 1 d D U . . .
F8 F 0.326(2) 0.586(4) 0.2145(11) 0.279(14) Uani 1 1 d D U . . .
F17 F 0.362(3) 0.723(3) 0.2284(15) 0.294(14) Uani 1 1 d D U . . .
F18 F 0.411(3) 0.523(3) 0.2696(14) 0.285(14) Uani 1 1 d D U . . .
P2 P 0.1039(18) -0.040(3) 0.3616(13) 0.48(2) Uani 1 1 d D U . . .
F1 F 0.159(3) -0.041(6) 0.4114(17) 0.48(3) Uani 1 1 d D U . . .
F3 F 0.179(3) -0.044(5) 0.343(2) 0.50(3) Uani 1 1 d D U . . .
F5 F 0.030(3) -0.036(5) 0.381(2) 0.48(3) Uani 1 1 d D U . . .
F7 F 0.050(3) -0.031(6) 0.3114(16) 0.49(3) Uani 1 1 d D U . . .
F10 F 0.096(4) -0.156(4) 0.358(2) 0.49(3) Uani 1 1 d D U . . .
F11 F 0.109(4) 0.076(3) 0.363(3) 0.49(3) Uani 1 1 d D U . . .
P003 P 0.896(2) 0.529(3) 0.6659(10) 0.233(9) Uani 1 1 d . . . . .
F00I F 0.885(3) 0.540(3) 0.6127(15) 0.241(12) Uani 1 1 d . . . . .
F00N F 0.890(3) 0.644(4) 0.6665(14) 0.240(12) Uani 1 1 d . . . . .
F01F F 0.808(3) 0.535(3) 0.6557(14) 0.234(12) Uani 1 1 d . . . . .
F008 F 0.887(3) 0.412(4) 0.6603(13) 0.227(12) Uani 1 1 d . . . . .
F012 F 0.902(3) 0.515(3) 0.7184(14) 0.234(12) Uani 1 1 d . . . . .
F014 F 0.986(3) 0.526(3) 0.6767(15) 0.240(12) Uani 1 1 d . . . . .
P4 P 0.765(2) 0.510(5) 0.361(2) 0.70(5) Uiso 1 1 d D U . . .
F1A F 0.755(7) 0.397(9) 0.392(5) 0.83(8) Uiso 1 1 d D U . . .
F9 F 0.659(4) 0.523(8) 0.342(4) 0.72(7) Uiso 1 1 d D U . . .
F13 F 0.760(5) 0.411(7) 0.320(3) 0.55(5) Uiso 1 1 d D U . . .
F15 F 0.871(4) 0.498(9) 0.380(4) 0.82(8) Uiso 1 1 d D U . . .
F16 F 0.769(5) 0.611(8) 0.401(3) 0.61(6) Uiso 1 1 d D U . . .
F19 F 0.774(6) 0.599(9) 0.318(4) 0.73(7) Uiso 1 1 d D U . . .

loop_
_atom_site_aniso_label
_atom_site_aniso_U_11
_atom_site_aniso_U_22
_atom_site_aniso_U_33
_atom_site_aniso_U_23
_atom_site_aniso_U_13
_atom_site_aniso_U_12
Ru1A 0.106(4) 0.166(5) 0.077(4) -0.041(4) 0.023(3) -0.037(4)
N3A 0.16(2) 0.26(6) 0.083(14) -0.043(17) 0.035(13) -0.05(3)
N4A 0.127(19) 0.13(3) 0.085(14) -0.026(16) 0.018(12) 0.00(2)
N5A 0.12(2) 0.195(17) 0.109(18) -0.048(10) 0.023(14) -0.050(11)
C19A 0.15(4) 0.18(2) 0.14(2) -0.044(15) 0.00(2) -0.06(2)
C20A 0.16(5) 0.18(2) 0.17(3) -0.057(17) -0.03(3) -0.06(3)
C21A 0.10(4) 0.20(2) 0.18(4) -0.066(18) -0.02(3) -0.06(2)
C22A 0.10(5) 0.21(2) 0.16(3) -0.075(19) -0.01(3) -0.04(2)
C23A 0.15(5) 0.22(2) 0.14(2) -0.071(16) -0.01(3) -0.02(2)
N8A 0.126(16) 0.194(17) 0.081(13) -0.046(10) 0.019(11) -0.044(12)
C3A 0.15(2) 0.26(7) 0.102(18) -0.04(2) 0.041(14) -0.06(3)
C4A 0.144(19) 0.24(7) 0.087(13) -0.037(15) 0.035(11) -0.06(3)
C5A 0.122(16) 0.17(5) 0.086(12) -0.031(13) 0.030(10) -0.04(2)
N1A 0.125(14) 0.19(2) 0.095(12) -0.037(10) 0.030(9) -0.044(13)
C1A 0.133(19) 0.25(7) 0.103(18) -0.04(2) 0.036(14) -0.06(3)
C2A 0.14(2) 0.17(5) 0.104(18) -0.027(19) 0.036(14) -0.03(3)
C10A 0.103(17) 0.09(4) 0.076(16) -0.016(16) 0.017(12) -0.008(18)
N2A 0.120(13) 0.18(2) 0.081(12) -0.039(11) 0.027(9) -0.046(12)
C6A 0.103(15) 0.07(3) 0.074(12) -0.013(12) 0.017(9) 0.001(16)
C7A 0.118(17) 0.16(4) 0.081(12) -0.028(14) 0.024(10) -0.03(2)
C8A 0.115(18) 0.15(5) 0.082(17) -0.029(19) 0.023(13) -0.03(2)
C9A 0.111(18) 0.15(5) 0.084(17) -0.029(19) 0.024(14) -0.03(2)
C11A 0.144(19) 0.24(7) 0.085(14) -0.039(16) 0.033(12) -0.05(3)
C12A 0.19(3) 0.37(9) 0.086(15) -0.051(19) 0.031(14) -0.10(4)
C13A 0.29(5) 0.73(19) 0.091(17) -0.09(3) 0.053(18) -0.26(9)
C14A 0.25(4) 0.52(14) 0.093(19) -0.07(3) 0.035(19) -0.16(7)
C15A 0.17(3) 0.12(4) 0.093(18) -0.02(2) 0.016(16) 0.02(3)
C16A 0.19(3) 0.32(8) 0.095(18) -0.05(2) 0.024(16) -0.08(4)
C17A 0.14(2) 0.11(4) 0.083(15) -0.020(16) 0.018(13) 0.02(2)
C18A 0.128(18) 0.14(4) 0.078(13) -0.023(13) 0.024(11) -0.01(2)
C28A 0.127(16) 0.199(19) 0.091(18) -0.052(14) 0.020(12) -0.041(12)
C27A 0.135(18) 0.23(3) 0.17(4) -0.02(3) -0.007(19) -0.053(15)
C26A 0.130(19) 0.21(3) 0.15(4) -0.04(3) 0.013(19) -0.042(18)
C25A 0.12(2) 0.22(3) 0.16(5) -0.03(3) 0.013(19) -0.043(18)
C24A 0.12(2) 0.19(2) 0.08(3) -0.069(18) 0.039(17) -0.032(16)
N6A 0.123(14) 0.200(17) 0.095(16) -0.048(12) 0.026(10) -0.041(10)
C32A 0.17(3) 0.24(3) 0.095(15) -0.029(14) 0.038(14) -0.01(2)
C33A 0.137(18) 0.20(2) 0.087(14) -0.044(12) 0.023(11) -0.039(14)
N7A 0.128(16) 0.194(19) 0.091(12) -0.046(10) 0.025(10) -0.046(13)
C29A 0.13(2) 0.19(3) 0.090(17) -0.042(15) 0.027(15) -0.049(18)
C30A 0.17(3) 0.24(3) 0.098(17) -0.022(16) 0.044(17) -0.01(2)
C31A 0.19(3) 0.26(3) 0.101(17) -0.017(16) 0.050(16) 0.01(2)
C34A 0.130(16) 0.196(18) 0.081(15) -0.050(12) 0.016(11) -0.041(12)
Ru1B 0.208(7) 0.184(7) 0.143(6) 0.004(5) 0.057(5) -0.036(6)
N3B 0.21(2) 0.23(5) 0.16(2) 0.01(2) 0.043(16) -0.06(2)
N4B 0.21(2) 0.28(7) 0.15(2) 0.00(3) 0.057(18) -0.07(3)
N7B 0.189(18) 0.13(2) 0.121(15) -0.021(12) 0.064(13) -0.039(14)
C33B 0.214(19) 0.20(3) 0.153(18) 0.014(15) 0.077(14) -0.003(17)
C32B 0.23(3) 0.26(6) 0.18(3) 0.04(4) 0.10(2) 0.02(3)
C31B 0.22(3) 0.23(5) 0.17(4) 0.02(4) 0.09(3) 0.00(3)
C30B 0.27(5) 0.41(10) 0.29(7) 0.17(8) 0.18(5) 0.11(6)
C29B 0.21(3) 0.18(4) 0.15(3) 0.02(3) 0.08(2) 0.00(3)
N8B 0.208(17) 0.180(19) 0.145(19) 0.012(12) 0.061(14) -0.022(13)
N11B 0.194(15) 0.18(3) 0.128(14) 0.006(12) 0.056(11) -0.034(14)
C6B 0.180(16) 0.07(4) 0.128(15) 0.030(14) 0.044(12) 0.006(17)
C7B 0.207(19) 0.25(7) 0.134(16) 0.001(19) 0.056(14) -0.06(3)
C8B 0.18(2) 0.09(4) 0.127(17) 0.030(17) 0.044(14) 0.01(2)
C9B 0.22(3) 0.38(11) 0.136(19) -0.03(3) 0.068(17) -0.11(5)
C10B 0.19(2) 0.15(5) 0.128(16) 0.007(16) 0.053(14) -0.02(3)
C1B 0.20(2) 0.20(6) 0.134(17) 0.00(2) 0.053(15) -0.03(3)
C2B 0.19(2) 0.12(5) 0.133(18) 0.024(18) 0.040(15) -0.01(2)
C3B 0.20(2) 0.15(5) 0.136(17) 0.02(2) 0.043(14) -0.02(3)
C4B 0.186(17) 0.06(3) 0.132(16) 0.037(16) 0.036(13) 0.005(17)
C5B 0.187(16) 0.08(4) 0.129(15) 0.028(14) 0.044(11) -0.002(16)
N1B 0.193(15) 0.15(2) 0.131(14) 0.010(12) 0.051(11) -0.026(13)
C9AA 0.21(3) 0.22(7) 0.17(3) 0.04(4) 0.03(3) -0.04(3)
C16B 0.22(3) 0.38(11) 0.19(3) -0.02(4) 0.06(2) -0.10(4)
C17B 0.20(2) 0.18(6) 0.16(2) 0.03(3) 0.039(18) -0.03(2)
C13B 0.23(2) 0.27(7) 0.17(2) 0.00(3) 0.054(19) -0.08(3)
C14B 0.27(3) 0.50(14) 0.21(3) -0.07(6) 0.08(3) -0.18(6)
C15B 0.21(2) 0.17(6) 0.17(3) 0.06(4) 0.03(2) -0.03(3)
C12B 0.199(19) 0.10(4) 0.137(17) 0.031(19) 0.043(14) -0.02(2)
C18B 0.193(18) 0.13(5) 0.138(18) 0.03(2) 0.041(14) -0.02(2)
C21B 0.21(3) 0.19(2) 0.23(8) 0.00(2) 0.08(5) -0.033(19)
C20B 0.21(3) 0.18(2) 0.16(6) 0.00(3) 0.08(4) -0.030(16)
C19B 0.20(2) 0.18(2) 0.27(9) 0.01(3) 0.07(2) -0.030(15)
N5B 0.20(2) 0.165(18) 0.12(2) -0.010(11) 0.062(16) -0.032(11)
C23B 0.20(2) 0.18(2) 0.26(8) 0.00(2) 0.08(2) -0.038(15)
C22B 0.21(3) 0.18(2) 0.22(8) 0.00(2) 0.08(4) -0.036(16)
C24B 0.21(2) 0.19(2) 0.13(2) 0.006(18) 0.064(17) -0.042(17)
N6B 0.205(16) 0.189(19) 0.133(16) 0.007(13) 0.062(13) -0.039(12)
C28B 0.213(18) 0.19(2) 0.144(18) 0.008(14) 0.065(13) -0.033(13)
C27B 0.216(18) 0.21(3) 0.16(2) -0.003(19) 0.054(16) -0.028(16)
C26B 0.22(2) 0.23(3) 0.18(3) -0.02(2) 0.046(19) -0.022(18)
C25B 0.21(2) 0.21(3) 0.16(2) -0.01(2) 0.051(18) -0.033(18)
C34B 0.213(19) 0.19(2) 0.150(17) 0.007(13) 0.064(13) -0.029(14)
P1 0.28(3) 0.34(3) 0.18(2) 0.06(2) 0.024(18) -0.08(2)
F2 0.28(3) 0.35(3) 0.20(3) 0.04(2) 0.02(2) -0.08(3)
F4 0.29(3) 0.35(3) 0.19(2) 0.06(2) 0.028(19) -0.08(3)
F6 0.30(3) 0.37(4) 0.20(2) 0.06(2) 0.03(2) -0.07(3)
F8 0.28(3) 0.35(3) 0.19(2) 0.06(2) 0.022(19) -0.07(2)
F17 0.31(3) 0.35(3) 0.20(3) 0.06(2) 0.03(2) -0.07(2)
F18 0.27(3) 0.35(3) 0.20(3) 0.06(2) 0.00(2) -0.08(2)
P2 0.38(5) 0.46(5) 0.51(5) 0.23(5) -0.05(3) -0.15(4)
F1 0.37(5) 0.48(5) 0.51(5) 0.23(5) -0.05(3) -0.17(4)
F3 0.40(5) 0.49(5) 0.52(5) 0.24(5) -0.04(4) -0.13(4)
F5 0.38(5) 0.46(5) 0.51(5) 0.22(5) -0.05(4) -0.15(4)
F7 0.39(5) 0.46(5) 0.51(5) 0.23(5) -0.06(3) -0.14(4)
F10 0.39(5) 0.47(5) 0.51(5) 0.23(5) -0.06(4) -0.14(4)
F11 0.40(5) 0.47(5) 0.52(5) 0.22(5) -0.04(4) -0.15(4)
P003 0.27(2) 0.25(2) 0.180(16) 0.009(19) 0.06(2) 0.02(2)
F00I 0.28(3) 0.27(3) 0.186(16) 0.009(19) 0.08(2) 0.04(2)
F00N 0.28(3) 0.26(2) 0.19(2) 0.006(19) 0.07(2) 0.02(2)
F01F 0.27(2) 0.26(2) 0.18(2) 0.00(2) 0.07(2) 0.02(2)
F008 0.26(3) 0.25(2) 0.17(2) 0.005(19) 0.06(2) 0.02(2)
F012 0.27(3) 0.25(3) 0.180(16) 0.002(19) 0.07(2) 0.01(2)
F014 0.27(2) 0.25(3) 0.20(2) 0.02(2) 0.07(2) 0.02(2)

loop_
_atom_type_symbol
_atom_type_description
_atom_type_scat_dispersion_real
_atom_type_scat_dispersion_imag
_atom_type_scat_source
C C 0.0033 0.0016 'International Tables Vol C Tables 4.2.6.8 and 6.1.1.4'
H H 0.0000 0.0000 'International Tables Vol C Tables 4.2.6.8 and 6.1.1.4'
F F 0.0171 0.0103 'International Tables Vol C Tables 4.2.6.8 and 6.1.1.4'
N N 0.0061 0.0033 'International Tables Vol C Tables 4.2.6.8 and 6.1.1.4'
O O 0.0106 0.0060 'International Tables Vol C Tables 4.2.6.8 and 6.1.1.4'
P P 0.1023 0.0942 'International Tables Vol C Tables 4.2.6.8 and 6.1.1.4'
Ru Ru -1.2594 0.8363 'International Tables Vol C Tables 4.2.6.8 and 6.1.1.4'

loop_
_geom_angle_atom_site_label_1
_geom_angle_atom_site_label_2
_geom_angle_atom_site_label_3
_geom_angle
_geom_angle_site_symmetry_1
_geom_angle_site_symmetry_3
_geom_angle_publ_flag
N5A Ru1A N8A 172.8(18) . . ?
N5A Ru1A N1A 90.8(16) . . ?
N5A Ru1A N2A 93.7(15) . . ?
N5A Ru1A N6A 91.2(18) . . ?
N5A Ru1A N7A 98.8(18) . . ?
N8A Ru1A N6A 81.8(18) . . ?
N1A Ru1A N8A 91.3(14) . . ?
N1A Ru1A N6A 93.6(16) . . ?
N1A Ru1A N7A 170.4(17) . . ?
N2A Ru1A N8A 93.4(15) . . ?
N2A Ru1A N1A 81.2(15) . . ?
N2A Ru1A N6A 173.0(14) . . ?
N2A Ru1A N7A 96.8(15) . . ?
N7A Ru1A N8A 79.4(18) . . ?
N7A Ru1A N6A 87.5(15) . . ?
C12A N3A C11A 122(6) . . ?
C18A N4A C17A 111(5) . . ?
C19A N5A Ru1A 122(3) . . ?
C19A N5A C23A 120.0 . . ?
C23A N5A Ru1A 118(3) . . ?
N5A C19A H19A 120.0 . . ?
C20A C19A N5A 120.0 . . ?
C20A C19A H19A 120.0 . . ?
C19A C20A H20A 120.0 . . ?
C19A C20A C21A 120.0 . . ?
C21A C20A H20A 120.0 . . ?
C20A C21A H21A 120.0 . . ?
C20A C21A C22A 120.0 . . ?
C22A C21A H21A 120.0 . . ?
C21A C22A H22A 120.0 . . ?
C23A C22A C21A 120.0 . . ?
C23A C22A H22A 120.0 . . ?
N5A C23A H23A 120.0 . . ?
C22A C23A N5A 120.0 . . ?
C22A C23A H23A 120.0 . . ?
Ru1A N8A H8AA 111.8 . . ?
Ru1A N8A H8AB 111.8 . . ?
H8AA N8A H8AB 109.5 . . ?
C34A N8A Ru1A 100(3) . . ?
C34A N8A H8AA 111.8 . . ?
C34A N8A H8AB 111.8 . . ?
C4A C3A H3A 120.0 . . ?
C4A C3A C2A 120.0 . . ?
C2A C3A H3A 120.0 . . ?
C3A C4A C5A 120.0 . . ?
C3A C4A C11A 120(4) . . ?
C5A C4A C11A 120(4) . . ?
N1A C5A C4A 120.0 . . ?
C6A C5A C4A 122(4) . . ?
C6A C5A N1A 118(4) . . ?
C5A N1A Ru1A 111(2) . . ?
C1A N1A Ru1A 129(2) . . ?
C1A N1A C5A 120.0 . . ?
N1A C1A H1A 120.0 . . ?
C2A C1A N1A 120.0 . . ?
C2A C1A H1A 120.0 . . ?
C3A C2A H2A 120.0 . . ?
C1A C2A C3A 120.0 . . ?
C1A C2A H2A 120.0 . . ?
N2A C10A H10A 120.0 . . ?
N2A C10A C9A 120.0 . . ?
C9A C10A H10A 120.0 . . ?
C10A N2A Ru1A 128(2) . . ?
C10A N2A C6A 120.0 . . ?
C6A N2A Ru1A 112(2) . . ?
C5A C6A N2A 118(4) . . ?
C5A C6A C7A 122(4) . . ?
N2A C6A C7A 120.0 . . ?
C6A C7A C18A 119(4) . . ?
C8A C7A C6A 120.0 . . ?
C8A C7A C18A 120(4) . . ?
C7A C8A H8A 120.0 . . ?
C9A C8A C7A 120.0 . . ?
C9A C8A H8A 120.0 . . ?
C10A C9A H9A 120.0 . . ?
C8A C9A C10A 120.0 . . ?
C8A C9A H9A 120.0 . . ?
N3A C11A C4A 123(6) . . ?
N3A C11A C18A 115(6) . . ?
C4A C11A C18A 122(6) . . ?
N3A C12A C13A 119(5) . . ?
N3A C12A C17A 121(5) . . ?
C13A C12A C17A 120.0 . . ?
C12A C13A H13A 120.0 . . ?
C14A C13A C12A 120.0 . . ?
C14A C13A H13A 120.0 . . ?
C13A C14A H14A 120.0 . . ?
C13A C14A C15A 120.0 . . ?
C15A C14A H14A 120.0 . . ?
C14A C15A H15A 120.0 . . ?
C16A C15A C14A 120.0 . . ?
C16A C15A H15A 120.0 . . ?
C15A C16A H16A 120.0 . . ?
C17A C16A C15A 120.0 . . ?
C17A C16A H16A 120.0 . . ?
N4A C17A C12A 124(5) . . ?
N4A C17A C16A 116(5) . . ?
C16A C17A C12A 120.0 . . ?
N4A C18A C7A 118(5) . . ?
N4A C18A C11A 126(6) . . ?
C11A C18A C7A 114(6) . . ?
C27A C28A N6A 120.0 . . ?
C27A C28A C34A 115(5) . . ?
N6A C28A C34A 124(5) . . ?
C28A C27A H27A 120.0 . . ?
C26A C27A C28A 120.0 . . ?
C26A C27A H27A 120.0 . . ?
C27A C26A H26A 120.0 . . ?
C27A C26A C25A 120.0 . . ?
C25A C26A H26A 120.0 . . ?
C26A C25A H25A 120.0 . . ?
C24A C25A C26A 120.0 . . ?
C24A C25A H25A 120.0 . . ?
C25A C24A H24A 120.0 . . ?
N6A C24A C25A 120.0 . . ?
N6A C24A H24A 120.0 . . ?
C28A N6A Ru1A 105(3) . . ?
C24A N6A Ru1A 135(3) . . ?
C24A N6A C28A 120.0 . . ?
C33A C32A H32A 120.0 . . ?
C33A C32A C31A 120.0 . . ?
C31A C32A H32A 120.0 . . ?
C32A C33A C34A 125(4) . . ?
N7A C33A C32A 120.0 . . ?
N7A C33A C34A 115(4) . . ?
C33A N7A Ru1A 112(3) . . ?
C29A N7A Ru1A 128(3) . . ?
C29A N7A C33A 120.0 . . ?
N7A C29A H29A 120.0 . . ?
N7A C29A C30A 120.0 . . ?
C30A C29A H29A 120.0 . . ?
C29A C30A H30A 120.0 . . ?
C31A C30A C29A 120.0 . . ?
C31A C30A H30A 120.0 . . ?
C32A C31A H31A 120.0 . . ?
C30A C31A C32A 120.0 . . ?
C30A C31A H31A 120.0 . . ?
N8A C34A H34A 115.7 . . ?
C28A C34A N8A 104(5) . . ?
C28A C34A C33A 105(4) . . ?
C28A C34A H34A 115.7 . . ?
C33A C34A N8A 98(4) . . ?
C33A C34A H34A 115.7 . . ?
N7B Ru1B N8B 81.2(16) . . ?
N7B Ru1B N1B 83.5(17) . . ?
N11B Ru1B N7B 160.8(18) . . ?
N11B Ru1B N8B 97.5(16) . . ?
N11B Ru1B N1B 77(2) . . ?
N11B Ru1B N5B 93.2(17) . . ?
N11B Ru1B N6B 98(2) . . ?
N1B Ru1B N8B 93.4(17) . . ?
N5B Ru1B N7B 91.8(15) . . ?
N5B Ru1B N8B 166(2) . . ?
N5B Ru1B N1B 98.3(19) . . ?
N5B Ru1B N6B 88(2) . . ?
N6B Ru1B N7B 101.2(16) . . ?
N6B Ru1B N8B 81(2) . . ?
N6B Ru1B N1B 172.2(16) . . ?
C13B N3B C12B 123(6) . . ?
C18B N4B C17B 116(7) . . ?
C33B N7B Ru1B 97.4(18) . . ?
C33B N7B C29B 120.0 . . ?
C29B N7B Ru1B 137.5(18) . . ?
N7B C33B C34B 128(3) . . ?
C32B C33B N7B 120.0 . . ?
C32B C33B C34B 110(3) . . ?
C33B C32B H32B 120.0 . . ?
C33B C32B C31B 120.0 . . ?
C31B C32B H32B 120.0 . . ?
C32B C31B H31B 120.0 . . ?
C30B C31B C32B 120.0 . . ?
C30B C31B H31B 120.0 . . ?
C31B C30B H30B 120.0 . . ?
C31B C30B C29B 120.0 . . ?
C29B C30B H30B 120.0 . . ?
N7B C29B H29B 120.0 . . ?
C30B C29B N7B 120.0 . . ?
C30B C29B H29B 120.0 . . ?
Ru1B N8B H8BA 112.7 . . ?
Ru1B N8B H8BB 112.7 . . ?
H8BA N8B H8BB 110.2 . . ?
C34B N8B Ru1B 95(4) . . ?
C34B N8B H8BA 112.7 . . ?
C34B N8B H8BB 112.7 . . ?
C6B N11B Ru1B 116(3) . . ?
C6B N11B C10B 120.0 . . ?
C10B N11B Ru1B 124(3) . . ?
N11B C6B C7B 120.0 . . ?
N11B C6B C5B 118(4) . . ?
C7B C6B C5B 122(5) . . ?
C6B C7B C8B 120.0 . . ?
C6B C7B C18B 115(5) . . ?
C8B C7B C18B 125(5) . . ?
C7B C8B H8B 120.0 . . ?
C9B C8B C7B 120.0 . . ?
C9B C8B H8B 120.0 . . ?
C8B C9B H9B 120.0 . . ?
C10B C9B C8B 120.0 . . ?
C10B C9B H9B 120.0 . . ?
N11B C10B H10B 120.0 . . ?
C9B C10B N11B 120.0 . . ?
C9B C10B H10B 120.0 . . ?
C2B C1B H1B 120.0 . . ?
C2B C1B N1B 120.0 . . ?
N1B C1B H1B 120.0 . . ?
C1B C2B H2B 120.0 . . ?
C1B C2B C3B 120.0 . . ?
C3B C2B H2B 120.0 . . ?
C2B C3B H3B 120.0 . . ?
C2B C3B C4B 120.0 . . ?
C4B C3B H3B 120.0 . . ?
C3B C4B C12B 139(5) . . ?
C5B C4B C3B 120.0 . . ?
C5B C4B C12B 100(5) . . ?
C4B C5B C6B 131(4) . . ?
C4B C5B N1B 120.0 . . ?
N1B C5B C6B 109(4) . . ?
C1B N1B Ru1B 121(3) . . ?
C5B N1B Ru1B 119(3) . . ?
C5B N1B C1B 120.0 . . ?
C16B C9AA H9AA 120.0 . . ?
C16B C9AA C15B 120.0 . . ?
C15B C9AA H9AA 120.0 . . ?
C9AA C16B H16B 120.0 . . ?
C9AA C16B C17B 120.0 . . ?
C17B C16B H16B 120.0 . . ?
N4B C17B C16B 115(7) . . ?
N4B C17B C13B 124(7) . . ?
C13B C17B C16B 120.0 . . ?
N3B C13B C17B 116(7) . . ?
N3B C13B C14B 124(7) . . ?
C17B C13B C14B 120.0 . . ?
C13B C14B H14B 120.0 . . ?
C15B C14B C13B 120.0 . . ?
C15B C14B H14B 120.0 . . ?
C9AA C15B H15B 120.0 . . ?
C14B C15B C9AA 120.0 . . ?
C14B C15B H15B 120.0 . . ?
C4B C12B N3B 110(6) . . ?
C18B C12B N3B 103(6) . . ?
C18B C12B C4B 144(7) . . ?
N4B C18B C7B 117(7) . . ?
N4B C18B C12B 137(8) . . ?
C12B C18B C7B 106(7) . . ?
C20B C21B H21B 120.0 . . ?
C20B C21B C22B 120.0 . . ?
C22B C21B H21B 120.0 . . ?
C21B C20B H20B 120.0 . . ?
C19B C20B C21B 120.0 . . ?
C19B C20B H20B 120.0 . . ?
C20B C19B H19B 120.0 . . ?
C20B C19B N5B 120.0 . . ?
N5B C19B H19B 120.0 . . ?
C19B N5B Ru1B 123(4) . . ?
C19B N5B C23B 120.0 . . ?
C23B N5B Ru1B 116(4) . . ?
N5B C23B H23B 120.0 . . ?
N5B C23B C22B 120.0 . . ?
C22B C23B H23B 120.0 . . ?
C21B C22B H22B 120.0 . . ?
C23B C22B C21B 120.0 . . ?
C23B C22B H22B 120.0 . . ?
N6B C24B H24B 120.0 . . ?
N6B C24B C25B 120.0 . . ?
C25B C24B H24B 120.0 . . ?
C24B N6B Ru1B 139(4) . . ?
C24B N6B C28B 120.0 . . ?
C28B N6B Ru1B 101(4) . . ?
C27B C28B N6B 120.0 . . ?
C34B C28B N6B 127(6) . . ?
C34B C28B C27B 113(6) . . ?
C28B C27B H27B 120.0 . . ?
C28B C27B C26B 120.0 . . ?
C26B C27B H27B 120.0 . . ?
C27B C26B H26B 120.0 . . ?
C25B C26B C27B 120.0 . . ?
C25B C26B H26B 120.0 . . ?
C24B C25B H25B 120.0 . . ?
C26B C25B C24B 120.0 . . ?
C26B C25B H25B 120.0 . . ?
C33B C34B H34B 114.9 . . ?
N8B C34B C33B 93(5) . . ?
N8B C34B H34B 114.9 . . ?
C28B C34B C33B 113(6) . . ?
C28B C34B N8B 104(6) . . ?
C28B C34B H34B 114.9 . . ?
F2 P1 F6 178.1(18) . . ?
F2 P1 F8 90.6(14) . . ?
F2 P1 F17 88.5(14) . . ?
F4 P1 F2 91.3(15) . . ?
F4 P1 F6 89.7(14) . . ?
F4 P1 F8 172(4) . . ?
F4 P1 F17 91(3) . . ?
F4 P1 F18 99(3) . . ?
F6 P1 F17 89.8(15) . . ?
F8 P1 F6 88.2(14) . . ?
F8 P1 F17 81(3) . . ?
F18 P1 F2 92.0(15) . . ?
F18 P1 F6 89.6(14) . . ?
F18 P1 F8 89(3) . . ?
F18 P1 F17 170(4) . . ?
F1 P2 F3 88.9(15) . . ?
F1 P2 F10 94(4) . . ?
F1 P2 F11 87(4) . . ?
F5 P2 F1 90.7(15) . . ?
F5 P2 F3 179.4(19) . . ?
F5 P2 F7 90.6(15) . . ?
F5 P2 F10 89.6(15) . . ?
F5 P2 F11 89.6(15) . . ?
F7 P2 F1 176(5) . . ?
F7 P2 F3 89.9(15) . . ?
F7 P2 F10 90(5) . . ?
F7 P2 F11 89(4) . . ?
F10 P2 F3 90.7(15) . . ?
F11 P2 F3 90.1(15) . . ?
F11 P2 F10 178(5) . . ?
F00I P003 F008 90(3) . . ?
F00N P003 F00I 86(3) . . ?
F00N P003 F008 171(4) . . ?
F00N P003 F012 96(3) . . ?
F01F P003 F00I 87(3) . . ?
F01F P003 F00N 83(3) . . ?
F01F P003 F008 88(3) . . ?
F01F P003 F012 90(3) . . ?
F01F P003 F014 178(4) . . ?
F012 P003 F00I 176(4) . . ?
F012 P003 F008 88(3) . . ?
F014 P003 F00I 94(3) . . ?
F014 P003 F00N 95(4) . . ?
F014 P003 F008 93(3) . . ?
F014 P003 F012 90(3) . . ?
F1A P4 F19 164(7) . . ?
F9 P4 F1A 90.7(13) . . ?
F9 P4 F13 89.9(13) . . ?
F9 P4 F15 179.6(18) . . ?
F9 P4 F16 89.6(13) . . ?
F9 P4 F19 89.7(13) . . ?
F13 P4 F1A 75(6) . . ?
F13 P4 F15 90.3(13) . . ?
F13 P4 F16 179(6) . . ?
F13 P4 F19 89(6) . . ?
F15 P4 F1A 89.7(13) . . ?
F15 P4 F19 90.0(13) . . ?
F16 P4 F1A 106(7) . . ?
F16 P4 F15 90.2(13) . . ?
F16 P4 F19 90(7) . . ?

loop_
_geom_bond_atom_site_label_1
_geom_bond_atom_site_label_2
_geom_bond_distance
_geom_bond_site_symmetry_2
_geom_bond_publ_flag
Ru1A N5A 2.02(3) . ?
Ru1A N8A 2.09(5) . ?
Ru1A N1A 2.06(2) . ?
Ru1A N2A 2.04(2) . ?
Ru1A N6A 2.11(3) . ?
Ru1A N7A 2.06(3) . ?
N3A C11A 1.36(6) . ?
N3A C12A 1.26(5) . ?
N4A C17A 1.38(4) . ?
N4A C18A 1.34(6) . ?
N5A C19A 1.3900 . ?
N5A C23A 1.3900 . ?
C19A H19A 0.9500 . ?
C19A C20A 1.3900 . ?
C20A H20A 0.9500 . ?
C20A C21A 1.3900 . ?
C21A H21A 0.9500 . ?
C21A C22A 1.3900 . ?
C22A H22A 0.9500 . ?
C22A C23A 1.3900 . ?
C23A H23A 0.9500 . ?
N8A H8AA 0.9100 . ?
N8A H8AB 0.9100 . ?
N8A C34A 1.63(6) . ?
C3A H3A 0.9500 . ?
C3A C4A 1.3900 . ?
C3A C2A 1.3900 . ?
C4A C5A 1.3900 . ?
C4A C11A 1.41(7) . ?
C5A N1A 1.3900 . ?
C5A C6A 1.37(3) . ?
N1A C1A 1.3900 . ?
C1A H1A 0.9500 . ?
C1A C2A 1.3900 . ?
C2A H2A 0.9500 . ?
C10A H10A 0.9500 . ?
C10A N2A 1.3900 . ?
C10A C9A 1.3900 . ?
N2A C6A 1.3900 . ?
C6A C7A 1.3900 . ?
C7A C8A 1.3900 . ?
C7A C18A 1.54(6) . ?
C8A H8A 0.9500 . ?
C8A C9A 1.3900 . ?
C9A H9A 0.9500 . ?
C11A C18A 1.44(7) . ?
C12A C13A 1.3900 . ?
C12A C17A 1.3900 . ?
C13A H13A 0.9500 . ?
C13A C14A 1.3900 . ?
C14A H14A 0.9500 . ?
C14A C15A 1.3900 . ?
C15A H15A 0.9500 . ?
C15A C16A 1.3900 . ?
C16A H16A 0.9500 . ?
C16A C17A 1.3900 . ?
C28A C27A 1.3900 . ?
C28A N6A 1.3900 . ?
C28A C34A 1.42(6) . ?
C27A H27A 0.9500 . ?
C27A C26A 1.3900 . ?
C26A H26A 0.9500 . ?
C26A C25A 1.3900 . ?
C25A H25A 0.9500 . ?
C25A C24A 1.3900 . ?
C24A H24A 0.9500 . ?
C24A N6A 1.3900 . ?
C32A H32A 0.9500 . ?
C32A C33A 1.3900 . ?
C32A C31A 1.3900 . ?
C33A N7A 1.3900 . ?
C33A C34A 1.58(6) . ?
N7A C29A 1.3900 . ?
C29A H29A 0.9500 . ?
C29A C30A 1.3900 . ?
C30A H30A 0.9500 . ?
C30A C31A 1.3900 . ?
C31A H31A 0.9500 . ?
C34A H34A 1.0000 . ?
Ru1B N7B 2.10(3) . ?
Ru1B N8B 2.22(5) . ?
Ru1B N11B 2.05(3) . ?
Ru1B N1B 2.11(3) . ?
Ru1B N5B 2.05(3) . ?
Ru1B N6B 2.08(4) . ?
N3B C13B 1.39(6) . ?
N3B C12B 1.65(7) . ?
N4B C17B 1.35(7) . ?
N4B C18B 1.33(8) . ?
N7B C33B 1.3900 . ?
N7B C29B 1.3900 . ?
C33B C32B 1.3900 . ?
C33B C34B 1.67(7) . ?
C32B H32B 0.9500 . ?
C32B C31B 1.3900 . ?
C31B H31B 0.9500 . ?
C31B C30B 1.3900 . ?
C30B H30B 0.9500 . ?
C30B C29B 1.3900 . ?
C29B H29B 0.9500 . ?
N8B H8BA 0.9100 . ?
N8B H8BB 0.9100 . ?
N8B C34B 1.50(7) . ?
N11B C6B 1.3900 . ?
N11B C10B 1.3900 . ?
C6B C7B 1.3900 . ?
C6B C5B 1.50(4) . ?
C7B C8B 1.3900 . ?
C7B C18B 1.68(7) . ?
C8B H8B 0.9500 . ?
C8B C9B 1.3900 . ?
C9B H9B 0.9500 . ?
C9B C10B 1.3900 . ?
C10B H10B 0.9500 . ?
C1B H1B 0.9500 . ?
C1B C2B 1.3900 . ?
C1B N1B 1.3900 . ?
C2B H2B 0.9500 . ?
C2B C3B 1.3900 . ?
C3B H3B 0.9500 . ?
C3B C4B 1.3900 . ?
C4B C5B 1.3900 . ?
C4B C12B 1.48(7) . ?
C5B N1B 1.3900 . ?
C9AA H9AA 0.9500 . ?
C9AA C16B 1.3900 . ?
C9AA C15B 1.3900 . ?
C16B H16B 0.9500 . ?
C16B C17B 1.3900 . ?
C17B C13B 1.3900 . ?
C13B C14B 1.3900 . ?
C14B H14B 0.9500 . ?
C14B C15B 1.3900 . ?
C15B H15B 0.9500 . ?
C12B C18B 1.36(8) . ?
C21B H21B 0.9500 . ?
C21B C20B 1.3900 . ?
C21B C22B 1.3900 . ?
C20B H20B 0.9500 . ?
C20B C19B 1.3900 . ?
C19B H19B 0.9500 . ?
C19B N5B 1.3900 . ?
N5B C23B 1.3900 . ?
C23B H23B 0.9500 . ?
C23B C22B 1.3900 . ?
C22B H22B 0.9500 . ?
C24B H24B 0.9500 . ?
C24B N6B 1.3900 . ?
C24B C25B 1.3900 . ?
N6B C28B 1.3900 . ?
C28B C27B 1.3900 . ?
C28B C34B 1.38(7) . ?
C27B H27B 0.9500 . ?
C27B C26B 1.3900 . ?
C26B H26B 0.9500 . ?
C26B C25B 1.3900 . ?
C25B H25B 0.9500 . ?
C34B H34B 1.0000 . ?
P1 F2 1.54(2) . ?
P1 F4 1.53(2) . ?
P1 F6 1.55(2) . ?
P1 F8 1.55(2) . ?
P1 F17 1.55(2) . ?
P1 F18 1.53(2) . ?
P2 F1 1.61(3) . ?
P2 F3 1.61(3) . ?
P2 F5 1.61(3) . ?
P2 F7 1.61(3) . ?
P2 F10 1.61(3) . ?
P2 F11 1.61(3) . ?
P003 F00I 1.62(5) . ?
P003 F00N 1.60(5) . ?
P003 F01F 1.54(5) . ?
P003 F008 1.63(5) . ?
P003 F012 1.62(4) . ?
P003 F014 1.57(5) . ?
P4 F1A 1.86(5) . ?
P4 F9 1.86(5) . ?
P4 F13 1.86(5) . ?
P4 F15 1.86(5) . ?
P4 F16 1.86(5) . ?
P4 F19 1.86(5) . ?

loop_
_geom_torsion_atom_site_label_1
_geom_torsion_atom_site_label_2
_geom_torsion_atom_site_label_3
_geom_torsion_atom_site_label_4
_geom_torsion
_geom_torsion_site_symmetry_1
_geom_torsion_site_symmetry_2
_geom_torsion_site_symmetry_3
_geom_torsion_site_symmetry_4
_geom_torsion_publ_flag
Ru1A N5A C19A C20A -173(2) . . . . ?
Ru1A N5A C23A C22A 173(2) . . . . ?
Ru1A N8A C34A C28A 49(4) . . . . ?
Ru1A N8A C34A C33A -59(4) . . . . ?
Ru1A N1A C1A C2A 177(3) . . . . ?
Ru1A N2A C6A C5A 6(3) . . . . ?
Ru1A N2A C6A C7A -177(2) . . . . ?
Ru1A N7A C29A C30A 178(2) . . . . ?
N3A C11A C18A N4A -8(11) . . . . ?
N3A C11A C18A C7A -174(5) . . . . ?
N3A C12A C13A C14A -176(6) . . . . ?
N3A C12A C17A N4A -8(7) . . . . ?
N3A C12A C17A C16A 175(6) . . . . ?
N5A C19A C20A C21A 0.0 . . . . ?
C19A N5A C23A C22A 0.0 . . . . ?
C19A C20A C21A C22A 0.0 . . . . ?
C20A C21A C22A C23A 0.0 . . . . ?
C21A C22A C23A N5A 0.0 . . . . ?
C23A N5A C19A C20A 0.0 . . . . ?
C3A C4A C5A N1A 0.0 . . . . ?
C3A C4A C5A C6A -179(4) . . . . ?
C3A C4A C11A N3A -2(9) . . . . ?
C3A C4A C11A C18A 177(5) . . . . ?
C4A C3A C2A C1A 0.0 . . . . ?
C4A C5A N1A Ru1A -178(2) . . . . ?
C4A C5A N1A C1A 0.0 . . . . ?
C4A C5A C6A N2A 174.3(19) . . . . ?
C4A C5A C6A C7A -3(4) . . . . ?
C4A C11A C18A N4A 173(6) . . . . ?
C4A C11A C18A C7A 8(9) . . . . ?
C5A C4A C11A N3A 177(5) . . . . ?
C5A C4A C11A C18A -4(9) . . . . ?
C5A N1A C1A C2A 0.0 . . . . ?
C5A C6A C7A C8A 177(3) . . . . ?
C5A C6A C7A C18A 7(4) . . . . ?
N1A C5A C6A N2A -5(4) . . . . ?
N1A C5A C6A C7A 177(2) . . . . ?
N1A C1A C2A C3A 0.0 . . . . ?
C2A C3A C4A C5A 0.0 . . . . ?
C2A C3A C4A C11A 179(5) . . . . ?
C10A N2A C6A C5A -178(3) . . . . ?
C10A N2A C6A C7A 0.0 . . . . ?
N2A C10A C9A C8A 0.0 . . . . ?
N2A C6A C7A C8A 0.0 . . . . ?
N2A C6A C7A C18A -170(3) . . . . ?
C6A C5A N1A Ru1A 2(3) . . . . ?
C6A C5A N1A C1A 179(4) . . . . ?
C6A C7A C8A C9A 0.0 . . . . ?
C6A C7A C18A N4A -176(4) . . . . ?
C6A C7A C18A C11A -9(6) . . . . ?
C7A C8A C9A C10A 0.0 . . . . ?
C8A C7A C18A N4A 14(6) . . . . ?
C8A C7A C18A C11A -179(4) . . . . ?
C9A C10A N2A Ru1A 176(3) . . . . ?
C9A C10A N2A C6A 0.0 . . . . ?
C11A N3A C12A C13A -176(5) . . . . ?
C11A N3A C12A C17A 9(9) . . . . ?
C11A C4A C5A N1A -179(5) . . . . ?
C11A C4A C5A C6A 1(5) . . . . ?
C12A N3A C11A C4A 178(6) . . . . ?
C12A N3A C11A C18A -1(10) . . . . ?
C12A C13A C14A C15A 0.0 . . . . ?
C13A C12A C17A N4A 176(4) . . . . ?
C13A C12A C17A C16A 0.0 . . . . ?
C13A C14A C15A C16A 0.0 . . . . ?
C14A C15A C16A C17A 0.0 . . . . ?
C15A C16A C17A N4A -177(4) . . . . ?
C15A C16A C17A C12A 0.0 . . . . ?
C17A N4A C18A C7A 173(4) . . . . ?
C17A N4A C18A C11A 9(9) . . . . ?
C17A C12A C13A C14A 0.0 . . . . ?
C18A N4A C17A C12A -1(6) . . . . ?
C18A N4A C17A C16A 176(4) . . . . ?
C18A C7A C8A C9A 170(4) . . . . ?
C28A C27A C26A C25A 0.0 . . . . ?
C27A C28A N6A Ru1A -177.7(18) . . . . ?
C27A C28A N6A C24A 0.0 . . . . ?
C27A C28A C34A N8A 143(3) . . . . ?
C27A C28A C34A C33A -114(4) . . . . ?
C27A C26A C25A C24A 0.0 . . . . ?
C26A C25A C24A N6A 0.0 . . . . ?
C25A C24A N6A Ru1A 177(3) . . . . ?
C25A C24A N6A C28A 0.0 . . . . ?
N6A C28A C27A C26A 0.0 . . . . ?
N6A C28A C34A N8A -33(5) . . . . ?
N6A C28A C34A C33A 70(5) . . . . ?
C32A C33A N7A Ru1A -178(2) . . . . ?
C32A C33A N7A C29A 0.0 . . . . ?
C32A C33A C34A N8A -145(3) . . . . ?
C32A C33A C34A C28A 108(5) . . . . ?
C33A C32A C31A C30A 0.0 . . . . ?
C33A N7A C29A C30A 0.0 . . . . ?
N7A C33A C34A N8A 44(4) . . . . ?
N7A C33A C34A C28A -63(5) . . . . ?
N7A C29A C30A C31A 0.0 . . . . ?
C29A C30A C31A C32A 0.0 . . . . ?
C31A C32A C33A N7A 0.0 . . . . ?
C31A C32A C33A C34A -170(4) . . . . ?
C34A C28A C27A C26A -176(4) . . . . ?
C34A C28A N6A Ru1A -2(4) . . . . ?
C34A C28A N6A C24A 176(4) . . . . ?
C34A C33A N7A Ru1A -7(3) . . . . ?
C34A C33A N7A C29A 171(3) . . . . ?
Ru1B N7B C33B C32B -159(2) . . . . ?
Ru1B N7B C33B C34B 0(4) . . . . ?
Ru1B N7B C29B C30B 148(3) . . . . ?
Ru1B N8B C34B C33B -60(4) . . . . ?
Ru1B N8B C34B C28B 54(5) . . . . ?
Ru1B N11B C6B C7B 177(2) . . . . ?
Ru1B N11B C6B C5B -7(3) . . . . ?
Ru1B N11B C10B C9B -177(2) . . . . ?
Ru1B N5B C23B C22B 177(2) . . . . ?
Ru1B N6B C28B C27B -177(2) . . . . ?
Ru1B N6B C28B C34B 7(5) . . . . ?
N3B C13B C14B C15B -173(6) . . . . ?
N3B C12B C18B N4B 1(11) . . . . ?
N3B C12B C18B C7B -179(4) . . . . ?
N4B C17B C13B N3B -12(7) . . . . ?
N4B C17B C13B C14B 174(6) . . . . ?
N7B C33B C32B C31B 0.0 . . . . ?
N7B C33B C34B N8B 47(6) . . . . ?
N7B C33B C34B C28B -60(7) . . . . ?
C33B N7B C29B C30B 0.0 . . . . ?
C33B C32B C31B C30B 0.0 . . . . ?
C32B C33B C34B N8B -152(4) . . . . ?
C32B C33B C34B C28B 102(6) . . . . ?
C32B C31B C30B C29B 0.0 . . . . ?
C31B C30B C29B N7B 0.0 . . . . ?
C29B N7B C33B C32B 0.0 . . . . ?
C29B N7B C33B C34B 159(5) . . . . ?
N11B C6B C7B C8B 0.0 . . . . ?
N11B C6B C7B C18B 177(4) . . . . ?
N11B C6B C5B C4B 179(2) . . . . ?
N11B C6B C5B N1B 8(3) . . . . ?
C6B N11B C10B C9B 0.0 . . . . ?
C6B C7B C8B C9B 0.0 . . . . ?
C6B C7B C18B N4B -172(5) . . . . ?
C6B C7B C18B C12B 7(6) . . . . ?
C6B C5B N1B Ru1B -6(3) . . . . ?
C6B C5B N1B C1B 172(3) . . . . ?
C7B C6B C5B C4B -5(4) . . . . ?
C7B C6B C5B N1B -176.0(19) . . . . ?
C7B C8B C9B C10B 0.0 . . . . ?
C8B C7B C18B N4B 5(8) . . . . ?
C8B C7B C18B C12B -176(4) . . . . ?
C8B C9B C10B N11B 0.0 . . . . ?
C10B N11B C6B C7B 0.0 . . . . ?
C10B N11B C6B C5B 176(3) . . . . ?
C1B C2B C3B C4B 0.0 . . . . ?
C2B C1B N1B Ru1B 178(2) . . . . ?
C2B C1B N1B C5B 0.0 . . . . ?
C2B C3B C4B C5B 0.0 . . . . ?
C2B C3B C4B C12B -163(5) . . . . ?
C3B C4B C5B C6B -170(4) . . . . ?
C3B C4B C5B N1B 0.0 . . . . ?
C3B C4B C12B N3B -20(7) . . . . ?
C3B C4B C12B C18B -177(8) . . . . ?
C4B C5B N1B Ru1B -178(2) . . . . ?
C4B C5B N1B C1B 0.0 . . . . ?
C4B C12B C18B N4B 158(8) . . . . ?
C4B C12B C18B C7B -21(12) . . . . ?
C5B C6B C7B C8B -176(3) . . . . ?
C5B C6B C7B C18B 1(4) . . . . ?
C5B C4B C12B N3B 174(4) . . . . ?
C5B C4B C12B C18B 18(11) . . . . ?
N1B C1B C2B C3B 0.0 . . . . ?
C9AA C16B C17B N4B -174(6) . . . . ?
C9AA C16B C17B C13B 0.0 . . . . ?
C16B C9AA C15B C14B 0.0 . . . . ?
C16B C17B C13B N3B 174(5) . . . . ?
C16B C17B C13B C14B 0.0 . . . . ?
C17B N4B C18B C7B 180(5) . . . . ?
C17B N4B C18B C12B 1(13) . . . . ?
C17B C13B C14B C15B 0.0 . . . . ?
C13B N3B C12B C4B -175(5) . . . . ?
C13B N3B C12B C18B -9(8) . . . . ?
C13B C14B C15B C9AA 0.0 . . . . ?
C15B C9AA C16B C17B 0.0 . . . . ?
C12B N3B C13B C17B 14(8) . . . . ?
C12B N3B C13B C14B -172(4) . . . . ?
C12B C4B C5B C6B -1(4) . . . . ?
C12B C4B C5B N1B 169(3) . . . . ?
C18B N4B C17B C16B 179(5) . . . . ?
C18B N4B C17B C13B 5(9) . . . . ?
C18B C7B C8B C9B -177(4) . . . . ?
C21B C20B C19B N5B 0.0 . . . . ?
C20B C21B C22B C23B 0.0 . . . . ?
C20B C19B N5B Ru1B -176(3) . . . . ?
C20B C19B N5B C23B 0.0 . . . . ?
C19B N5B C23B C22B 0.0 . . . . ?
N5B C23B C22B C21B 0.0 . . . . ?
C22B C21B C20B C19B 0.0 . . . . ?
C24B N6B C28B C27B 0.0 . . . . ?
C24B N6B C28B C34B -176(5) . . . . ?
N6B C24B C25B C26B 0.0 . . . . ?
N6B C28B C27B C26B 0.0 . . . . ?
N6B C28B C34B C33B 51(7) . . . . ?
N6B C28B C34B N8B -48(7) . . . . ?
C28B C27B C26B C25B 0.0 . . . . ?
C27B C28B C34B C33B -125(4) . . . . ?
C27B C28B C34B N8B 136(4) . . . . ?
C27B C26B C25B C24B 0.0 . . . . ?
C25B C24B N6B Ru1B 175(3) . . . . ?
C25B C24B N6B C28B 0.0 . . . . ?
C34B C33B C32B C31B -163(4) . . . . ?
C34B C28B C27B C26B 176(5) . . . . ?

loop_
_smtbx_masks_void_nr
_smtbx_masks_void_average_x
_smtbx_masks_void_average_y
_smtbx_masks_void_average_z
_smtbx_masks_void_volume
_smtbx_masks_void_count_electrons
_smtbx_masks_void_content
1 -0.134 0.165 0.315 166.2 29.1 '1 CH3NO2'
2 -0.134 0.335 0.815 166.2 28.9 '1 CH3NO2'
3 0.134 0.665 0.185 166.2 28.9 '1 CH3NO2'
4 0.134 0.835 0.685 166.2 28.8 '1 CH3NO2'
